data_4070817
loop_
_publ_author_name
'Wu, Jianguo'
'Sharp, Paul R.'

_publ_section_title
;
 A Family of Platinaoxetanes
;
_journal_issue 6
_journal_name_full Organometallics
_journal_page_first 1234
_journal_paper_doi 10.1021/om7010479
_journal_volume 27
_journal_year 2008
_chemical_formula_moiety 'C25 H34 B F3 N2 O Pt, 1.125(C7 H8)'
_chemical_formula_sum 'C32.88 H43 B F3 N2 O Pt'
_chemical_formula_weight 745.09
_chemical_name_systematic
; 
 ? 
;
_space_group_IT_number 15
_symmetry_cell_setting monoclinic
_symmetry_space_group_name_Hall '-C 2yc'
_symmetry_space_group_name_H-M 'C 1 2/c 1'
_atom_sites_solution_hydrogens geom
_atom_sites_solution_primary direct
_atom_sites_solution_secondary difmap
_audit_creation_method SHELXL-97
_cell_angle_alpha 90.00
_cell_angle_beta 97.1150(10)
_cell_angle_gamma 90.00
_cell_formula_units_Z 8
_cell_length_a 30.3734(12)
_cell_length_b 10.4959(4)
_cell_length_c 23.0024(9)
_cell_measurement_reflns_used 8904
_cell_measurement_temperature 173(2)
_cell_measurement_theta_max 27.11
_cell_measurement_theta_min 2.54
_cell_volume 7276.6(5)
_computing_cell_refinement 'SMART (Bruker, 1998)'
_computing_data_collection 'SMART (Bruker, 1998)'
_computing_data_reduction 'SAINT (Bruker, 1998)'
_computing_molecular_graphics
;
   L. J. Barbour, X-Seed - Graphical Interface to
   SHELX-97 and POV-Ray, 1999
   ORTEP (Johnson, 1976), ORTEP 3 for Windows (L. J. Farrugia, 1997)
;
_computing_publication_material 'CIFTAB (Sheldrick, 1997)'
_computing_structure_refinement
;
   SHELXL-97 (Sheldrick, 1997), L. J. Barbour, X-Seed - Graphical Interface to
   SHELX-97 and POV-Ray, 1999
;
_computing_structure_solution 'SHELXS-97 (Sheldrick, 1990)'
_diffrn_ambient_temperature 173(2)
_diffrn_measured_fraction_theta_full 0.998
_diffrn_measured_fraction_theta_max 0.998
_diffrn_measurement_device_type 'CCD area detector'
_diffrn_measurement_method 'phi and omega scans'
_diffrn_radiation_monochromator graphite
_diffrn_radiation_source 'fine-focus sealed tube'
_diffrn_radiation_type MoK\a
_diffrn_radiation_wavelength 0.71073
_diffrn_reflns_av_R_equivalents 0.0385
_diffrn_reflns_av_sigmaI/netI 0.0465
_diffrn_reflns_limit_h_max 35
_diffrn_reflns_limit_h_min -38
_diffrn_reflns_limit_k_max 13
_diffrn_reflns_limit_k_min -13
_diffrn_reflns_limit_l_max 29
_diffrn_reflns_limit_l_min -29
_diffrn_reflns_number 25361
_diffrn_reflns_theta_full 27.14
_diffrn_reflns_theta_max 27.14
_diffrn_reflns_theta_min 1.78
_diffrn_standards_decay_% 0
_exptl_absorpt_coefficient_mu 3.896
_exptl_absorpt_correction_T_max 0.6967
_exptl_absorpt_correction_T_min 0.3425
_exptl_absorpt_correction_type multi-scan
_exptl_absorpt_process_details
;
   Data were corrected for decay and absorption using the program SADABS
   based on the method of R.H. Blessing (Acta Cryst. A51, 33-38, 1995).
;
_exptl_crystal_colour yellow
_exptl_crystal_density_diffrn 1.360
_exptl_crystal_density_method 'not measured'
_exptl_crystal_description prism
_exptl_crystal_F_000 2978
_exptl_crystal_size_max 0.35
_exptl_crystal_size_mid 0.20
_exptl_crystal_size_min 0.10
_platon_squeeze_details
;
 The presence of badly disordered toluene (crystallization solvent)
 was evident from difference maps. Assuming a volume of 300 cubic
 Angstroms per toluene, squeeze results indicate the presence of 9.6
 molecules per unit cell. Consistent with this the electron count
 indicates the presence of 9.1 toluene molecules. Nine toluene molecules 
 are included in the formula, density, and Fo.
;
_refine_diff_density_max 2.614
_refine_diff_density_min -0.744
_refine_diff_density_rms 0.119
_refine_ls_extinction_method none
_refine_ls_goodness_of_fit_ref 0.996
_refine_ls_hydrogen_treatment constr
_refine_ls_matrix_type full
_refine_ls_number_parameters 304
_refine_ls_number_reflns 8047
_refine_ls_number_restraints 0
_refine_ls_restrained_S_all 0.996
_refine_ls_R_factor_all 0.0507
_refine_ls_R_factor_gt 0.0350
_refine_ls_shift/su_max 0.000
_refine_ls_shift/su_mean 0.000
_refine_ls_structure_factor_coef Fsqd
_refine_ls_weighting_details 'calc w=1/[\s^2^(Fo^2^)+(0.0482P)^2^+0.0000P] where P=(Fo^2^+2Fc^2^)/3'
_refine_ls_weighting_scheme calc
_refine_ls_wR_factor_gt 0.0823
_refine_ls_wR_factor_ref 0.0860
_reflns_number_gt 6057
_reflns_number_total 8047
_reflns_threshold_expression >2sigma(I)
_cod_data_source_file om7010479-file003.cif
_cod_data_source_block Pt(But2bpy)(C7H8OBF3)_(10)
_cod_depositor_comments
;
The following automatic conversions were performed:

'_symmetry_cell_setting' value 'Monoclinic' changed to 'monoclinic'
according to /home/saulius/struct/CIF-dictionaries/cif_core.dic
dictionary named 'cif_core.dic' version 2.4.1 from 2010-06-29.

Automatic conversion script
Id: cif_fix_values 1715 2011-07-08 13:25:40Z adriana 
;
_cod_original_sg_symbol_H-M 'C2/c  '
_cod_database_code 4070817

loop_
_symmetry_equiv_pos_as_xyz
'x, y, z'
'-x, y, -z+1/2'
'x+1/2, y+1/2, z'
'-x+1/2, y+1/2, -z+1/2'
'-x, -y, -z'
'x, -y, z-1/2'
'-x+1/2, -y+1/2, -z'
'x+1/2, -y+1/2, z-1/2'

loop_
_atom_site_label
_atom_site_type_symbol
_atom_site_fract_x
_atom_site_fract_y
_atom_site_fract_z
_atom_site_U_iso_or_equiv
_atom_site_adp_type
_atom_site_occupancy
_atom_site_symmetry_multiplicity
_atom_site_calc_flag
_atom_site_refinement_flags
Pt1 Pt 0.162572(5) 0.901191(15) 0.026000(7) 0.02856(6) Uani 1 1 d .
F1 F 0.19079(10) 1.2215(3) 0.14195(13) 0.0594(9) Uani 1 1 d .
F2 F 0.22891(10) 1.0358(3) 0.14144(13) 0.0593(8) Uani 1 1 d .
F3 F 0.23122(9) 1.1771(3) 0.06829(11) 0.0460(7) Uani 1 1 d .
O1 O 0.16557(9) 1.0683(3) 0.07290(12) 0.0304(7) Uani 1 1 d .
N1 N 0.21331(11) 0.9016(3) -0.02943(15) 0.0279(7) Uani 1 1 d .
N2 N 0.15296(11) 0.7350(3) -0.01364(14) 0.0269(8) Uani 1 1 d .
C12 C 0.23974(14) 0.9988(4) -0.04005(18) 0.0304(9) Uani 1 1 d .
H12 H 0.2397 1.0732 -0.0165 0.037 Uiso 1 1 calc R
C11 C 0.26701(14) 0.9953(4) -0.08385(18) 0.0310(9) Uani 1 1 d .
H11 H 0.2856 1.0660 -0.0895 0.037 Uiso 1 1 calc R
C10 C 0.26744(14) 0.8885(4) -0.11986(18) 0.0296(9) Uani 1 1 d .
C9 C 0.24113(14) 0.7873(4) -0.10720(17) 0.0303(9) Uani 1 1 d .
H9 H 0.2419 0.7102 -0.1287 0.036 Uiso 1 1 calc R
C8 C 0.21376(13) 0.7968(4) -0.06362(17) 0.0256(8) Uani 1 1 d .
C13 C 0.18089(13) 0.6979(4) -0.05259(17) 0.0256(8) Uani 1 1 d .
C14 C 0.17694(14) 0.5795(4) -0.07906(18) 0.0288(9) Uani 1 1 d .
H14 H 0.1975 0.5548 -0.1049 0.035 Uiso 1 1 calc R
C15 C 0.14352(13) 0.4964(4) -0.06841(17) 0.0287(9) Uani 1 1 d .
C16 C 0.11498(15) 0.5365(4) -0.02930(19) 0.0358(11) Uani 1 1 d .
H16 H 0.0914 0.4825 -0.0210 0.043 Uiso 1 1 calc R
C17 C 0.12058(15) 0.6544(4) -0.0023(2) 0.0376(11) Uani 1 1 d .
H17 H 0.1011 0.6790 0.0249 0.045 Uiso 1 1 calc R
C18 C 0.29511(16) 0.8889(4) -0.1715(2) 0.0364(11) Uani 1 1 d .
C20 C 0.34282(16) 0.9283(5) -0.1503(2) 0.0507(14) Uani 1 1 d .
H20A H 0.3561 0.8668 -0.1212 0.076 Uiso 1 1 calc R
H20B H 0.3429 1.0132 -0.1325 0.076 Uiso 1 1 calc R
H20C H 0.3601 0.9301 -0.1836 0.076 Uiso 1 1 calc R
C19 C 0.2954(2) 0.7586(4) -0.2006(2) 0.0578(16) Uani 1 1 d .
H19A H 0.3056 0.6942 -0.1711 0.087 Uiso 1 1 calc R
H19B H 0.3156 0.7603 -0.2308 0.087 Uiso 1 1 calc R
H19C H 0.2654 0.7374 -0.2187 0.087 Uiso 1 1 calc R
C21 C 0.27457(17) 0.9905(5) -0.2152(2) 0.0469(12) Uani 1 1 d .
H21A H 0.2912 0.9935 -0.2491 0.070 Uiso 1 1 calc R
H21B H 0.2759 1.0740 -0.1961 0.070 Uiso 1 1 calc R
H21C H 0.2436 0.9685 -0.2284 0.070 Uiso 1 1 calc R
C22 C 0.13868(14) 0.3624(4) -0.09524(19) 0.0307(10) Uani 1 1 d .
C24 C 0.16188(17) 0.2702(4) -0.0497(2) 0.0448(12) Uani 1 1 d .
H24A H 0.1932 0.2939 -0.0409 0.067 Uiso 1 1 calc R
H24B H 0.1596 0.1832 -0.0652 0.067 Uiso 1 1 calc R
H24C H 0.1476 0.2746 -0.0138 0.067 Uiso 1 1 calc R
C23 C 0.16025(17) 0.3534(5) -0.1521(2) 0.0440(12) Uani 1 1 d .
H23A H 0.1470 0.4171 -0.1801 0.066 Uiso 1 1 calc R
H23B H 0.1554 0.2681 -0.1690 0.066 Uiso 1 1 calc R
H23C H 0.1922 0.3693 -0.1435 0.066 Uiso 1 1 calc R
C25 C 0.09004(16) 0.3269(5) -0.1089(2) 0.0464(13) Uani 1 1 d .
H25A H 0.0768 0.3194 -0.0723 0.070 Uiso 1 1 calc R
H25B H 0.0874 0.2452 -0.1297 0.070 Uiso 1 1 calc R
H25C H 0.0745 0.3930 -0.1335 0.070 Uiso 1 1 calc R
C1 C 0.11235(14) 0.9112(4) 0.07582(18) 0.0290(9) Uani 1 1 d .
H1 H 0.1124 0.8399 0.1046 0.035 Uiso 1 1 calc R
C2 C 0.12745(14) 1.0381(4) 0.1039(2) 0.0337(10) Uani 1 1 d .
H2 H 0.1357 1.0313 0.1473 0.040 Uiso 1 1 calc R
C3 C 0.08888(16) 1.1295(4) 0.0874(2) 0.0428(12) Uani 1 1 d .
H3 H 0.0966 1.2220 0.0906 0.051 Uiso 1 1 calc R
C4 C 0.05203(17) 1.0864(5) 0.1230(3) 0.0505(13) Uani 1 1 d .
H4A H 0.0286 1.1520 0.1222 0.061 Uiso 1 1 calc R
H4B H 0.0641 1.0691 0.1642 0.061 Uiso 1 1 calc R
C5 C 0.03349(16) 0.9613(5) 0.0915(2) 0.0477(13) Uani 1 1 d .
H5A H 0.0353 0.8883 0.1190 0.057 Uiso 1 1 calc R
H5B H 0.0024 0.9722 0.0736 0.057 Uiso 1 1 calc R
C6 C 0.06512(15) 0.9437(4) 0.0444(2) 0.0368(11) Uani 1 1 d .
H6 H 0.0540 0.8847 0.0117 0.044 Uiso 1 1 calc R
C7 C 0.07134(17) 1.0834(4) 0.0256(2) 0.0435(12) Uani 1 1 d .
H7A H 0.0934 1.0923 -0.0024 0.052 Uiso 1 1 calc R
H7B H 0.0431 1.1248 0.0098 0.052 Uiso 1 1 calc R
B1 B 0.20522(19) 1.1265(5) 0.1068(2) 0.0360(12) Uani 1 1 d .

loop_
_atom_site_aniso_label
_atom_site_aniso_U_11
_atom_site_aniso_U_22
_atom_site_aniso_U_33
_atom_site_aniso_U_23
_atom_site_aniso_U_13
_atom_site_aniso_U_12
Pt1 0.03087(10) 0.02342(9) 0.03272(10) -0.00208(7) 0.00921(6) -0.00168(8)
F1 0.062(2) 0.0501(19) 0.072(2) -0.0308(16) 0.0298(16) -0.0175(15)
F2 0.060(2) 0.0476(18) 0.064(2) 0.0107(15) -0.0189(15) -0.0105(15)
F3 0.0429(17) 0.0502(18) 0.0464(16) -0.0060(13) 0.0119(12) -0.0165(13)
O1 0.0314(17) 0.0224(15) 0.0380(17) -0.0043(12) 0.0072(13) -0.0048(12)
N1 0.0294(19) 0.0210(17) 0.0337(18) -0.0018(15) 0.0053(14) 0.0009(15)
N2 0.0283(19) 0.0242(18) 0.0295(18) 0.0028(14) 0.0089(14) -0.0004(14)
C12 0.034(2) 0.022(2) 0.036(2) -0.0030(18) 0.0072(18) -0.0033(18)
C11 0.034(2) 0.020(2) 0.040(2) 0.0004(18) 0.0106(19) -0.0025(18)
C10 0.031(2) 0.026(2) 0.034(2) 0.0042(18) 0.0102(18) 0.0022(18)
C9 0.035(2) 0.025(2) 0.033(2) -0.0008(18) 0.0106(18) -0.0052(19)
C8 0.026(2) 0.021(2) 0.029(2) 0.0018(17) 0.0029(16) 0.0009(17)
C13 0.025(2) 0.0206(19) 0.032(2) 0.0011(17) 0.0075(16) -0.0003(17)
C14 0.033(2) 0.024(2) 0.030(2) -0.0022(17) 0.0080(18) -0.0031(18)
C15 0.029(2) 0.026(2) 0.032(2) 0.0019(18) 0.0061(17) -0.0034(18)
C16 0.033(3) 0.032(2) 0.046(3) -0.003(2) 0.017(2) -0.012(2)
C17 0.038(3) 0.034(2) 0.045(3) -0.008(2) 0.023(2) -0.012(2)
C18 0.046(3) 0.027(2) 0.041(2) -0.0027(19) 0.021(2) -0.007(2)
C20 0.040(3) 0.052(3) 0.065(4) 0.003(3) 0.025(3) -0.006(2)
C19 0.084(4) 0.032(3) 0.069(4) -0.009(2) 0.052(3) -0.011(3)
C21 0.060(3) 0.043(3) 0.040(3) 0.006(2) 0.012(2) -0.004(3)
C22 0.029(2) 0.028(2) 0.037(2) -0.0026(18) 0.0098(19) -0.0042(18)
C24 0.049(3) 0.028(3) 0.059(3) 0.002(2) 0.010(2) -0.001(2)
C23 0.051(3) 0.035(3) 0.048(3) -0.014(2) 0.018(2) -0.016(2)
C25 0.038(3) 0.047(3) 0.054(3) -0.018(2) 0.006(2) -0.016(2)
C1 0.031(2) 0.025(2) 0.034(2) -0.0015(18) 0.0114(17) 0.0004(18)
C2 0.029(2) 0.035(2) 0.038(2) -0.004(2) 0.0097(19) -0.003(2)
C3 0.040(3) 0.028(2) 0.062(3) -0.008(2) 0.014(2) 0.003(2)
C4 0.042(3) 0.042(3) 0.071(4) -0.011(3) 0.022(3) 0.001(2)
C5 0.032(3) 0.047(3) 0.067(3) -0.006(3) 0.020(2) -0.002(2)
C6 0.036(3) 0.034(2) 0.040(3) -0.002(2) 0.004(2) -0.002(2)
C7 0.037(3) 0.037(3) 0.056(3) 0.006(2) 0.003(2) 0.009(2)
B1 0.040(3) 0.026(3) 0.042(3) -0.007(2) 0.005(2) -0.008(2)

loop_
_atom_type_symbol
_atom_type_description
_atom_type_scat_dispersion_real
_atom_type_scat_dispersion_imag
_atom_type_scat_source
C C 0.0033 0.0016 'International Tables Vol C Tables 4.2.6.8 and 6.1.1.4'
H H 0.0000 0.0000 'International Tables Vol C Tables 4.2.6.8 and 6.1.1.4'
B B 0.0013 0.0007 'International Tables Vol C Tables 4.2.6.8 and 6.1.1.4'
N N 0.0061 0.0033 'International Tables Vol C Tables 4.2.6.8 and 6.1.1.4'
O O 0.0106 0.0060 'International Tables Vol C Tables 4.2.6.8 and 6.1.1.4'
F F 0.0171 0.0103 'International Tables Vol C Tables 4.2.6.8 and 6.1.1.4'
Pt Pt -1.7033 8.3905 'International Tables Vol C Tables 4.2.6.8 and 6.1.1.4'

loop_
_geom_angle_atom_site_label_1
_geom_angle_atom_site_label_2
_geom_angle_atom_site_label_3
_geom_angle
N2 Pt1 C1 103.25(15)
N2 Pt1 O1 172.47(12)
C1 Pt1 O1 69.23(14)
N2 Pt1 N1 78.51(13)
C1 Pt1 N1 176.09(15)
O1 Pt1 N1 109.02(12)
N2 Pt1 C2 138.61(13)
C1 Pt1 C2 35.43(14)
O1 Pt1 C2 33.86(12)
N1 Pt1 C2 142.87(13)
C2 O1 B1 118.1(3)
C2 O1 Pt1 94.9(2)
B1 O1 Pt1 127.4(3)
C12 N1 C8 117.6(3)
C12 N1 Pt1 127.5(3)
C8 N1 Pt1 114.1(3)
C17 N2 C13 118.4(3)
C17 N2 Pt1 122.4(3)
C13 N2 Pt1 119.1(3)
N1 C12 C11 122.7(4)
N1 C12 H12 118.7
C11 C12 H12 118.7
C12 C11 C10 120.3(4)
C12 C11 H11 119.8
C10 C11 H11 119.8
C9 C10 C11 116.4(4)
C9 C10 C18 123.4(4)
C11 C10 C18 120.2(4)
C10 C9 C8 120.9(4)
C10 C9 H9 119.6
C8 C9 H9 119.6
N1 C8 C9 122.0(4)
N1 C8 C13 114.5(3)
C9 C8 C13 123.5(4)
N2 C13 C14 121.2(4)
N2 C13 C8 113.5(3)
C14 C13 C8 125.2(4)
C15 C14 C13 120.9(4)
C15 C14 H14 119.5
C13 C14 H14 119.5
C14 C15 C16 117.0(4)
C14 C15 C22 122.8(4)
C16 C15 C22 120.1(4)
C17 C16 C15 120.6(4)
C17 C16 H16 119.7
C15 C16 H16 119.7
N2 C17 C16 121.8(4)
N2 C17 H17 119.1
C16 C17 H17 119.1
C19 C18 C20 109.0(4)
C19 C18 C10 111.8(3)
C20 C18 C10 110.0(4)
C19 C18 C21 110.9(4)
C20 C18 C21 108.2(4)
C10 C18 C21 106.9(4)
C18 C20 H20A 109.5
C18 C20 H20B 109.5
H20A C20 H20B 109.5
C18 C20 H20C 109.5
H20A C20 H20C 109.5
H20B C20 H20C 109.5
C18 C19 H19A 109.5
C18 C19 H19B 109.5
H19A C19 H19B 109.5
C18 C19 H19C 109.5
H19A C19 H19C 109.5
H19B C19 H19C 109.5
C18 C21 H21A 109.5
C18 C21 H21B 109.5
H21A C21 H21B 109.5
C18 C21 H21C 109.5
H21A C21 H21C 109.5
H21B C21 H21C 109.5
C25 C22 C24 109.9(4)
C25 C22 C15 110.5(4)
C24 C22 C15 106.9(4)
C25 C22 C23 108.4(4)
C24 C22 C23 109.6(4)
C15 C22 C23 111.6(3)
C22 C24 H24A 109.5
C22 C24 H24B 109.5
H24A C24 H24B 109.5
C22 C24 H24C 109.5
H24A C24 H24C 109.5
H24B C24 H24C 109.5
C22 C23 H23A 109.5
C22 C23 H23B 109.5
H23A C23 H23B 109.5
C22 C23 H23C 109.5
H23A C23 H23C 109.5
H23B C23 H23C 109.5
C22 C25 H25A 109.5
C22 C25 H25B 109.5
H25A C25 H25B 109.5
C22 C25 H25C 109.5
H25A C25 H25C 109.5
H25B C25 H25C 109.5
C2 C1 C6 102.5(3)
C2 C1 Pt1 94.4(3)
C6 C1 Pt1 117.6(3)
C2 C1 H1 113.4
C6 C1 H1 113.4
Pt1 C1 H1 113.4
O1 C2 C3 111.8(4)
O1 C2 C1 101.3(3)
C3 C2 C1 105.2(4)
O1 C2 Pt1 51.27(17)
C3 C2 Pt1 122.6(3)
C1 C2 Pt1 50.13(19)
O1 C2 H2 112.6
C3 C2 H2 112.6
C1 C2 H2 112.6
Pt1 C2 H2 124.6
C2 C3 C7 101.6(4)
C2 C3 C4 105.7(4)
C7 C3 C4 102.1(4)
C2 C3 H3 115.2
C7 C3 H3 115.2
C4 C3 H3 115.2
C3 C4 C5 104.1(4)
C3 C4 H4A 110.9
C5 C4 H4A 110.9
C3 C4 H4B 110.9
C5 C4 H4B 110.9
H4A C4 H4B 108.9
C6 C5 C4 101.8(4)
C6 C5 H5A 111.4
C4 C5 H5A 111.4
C6 C5 H5B 111.4
C4 C5 H5B 111.4
H5A C5 H5B 109.3
C7 C6 C5 101.0(4)
C7 C6 C1 101.5(4)
C5 C6 C1 108.4(4)
C7 C6 H6 114.8
C5 C6 H6 114.8
C1 C6 H6 114.8
C3 C7 C6 94.6(4)
C3 C7 H7A 112.8
C6 C7 H7A 112.8
C3 C7 H7B 112.8
C6 C7 H7B 112.8
H7A C7 H7B 110.3
F3 B1 F2 109.9(4)
F3 B1 F1 110.4(4)
F2 B1 F1 109.8(4)
F3 B1 O1 108.4(4)
F2 B1 O1 110.5(4)
F1 B1 O1 107.9(4)

loop_
_geom_bond_atom_site_label_1
_geom_bond_atom_site_label_2
_geom_bond_distance
Pt1 N2 1.973(3)
Pt1 C1 2.021(4)
Pt1 O1 2.055(3)
Pt1 N1 2.118(3)
Pt1 C2 2.625(4)
F1 B1 1.388(6)
F2 B1 1.384(6)
F3 B1 1.366(6)
O1 C2 1.468(5)
O1 B1 1.483(6)
N1 C12 1.339(5)
N1 C8 1.354(5)
N2 C17 1.347(5)
N2 C13 1.365(5)
C12 C11 1.382(5)
C12 H12 0.9500
C11 C10 1.395(6)
C11 H11 0.9500
C10 C9 1.382(5)
C10 C18 1.537(5)
C9 C8 1.383(5)
C9 H9 0.9500
C8 C13 1.483(5)
C13 C14 1.383(5)
C14 C15 1.383(5)
C14 H14 0.9500
C15 C16 1.389(5)
C15 C22 1.536(6)
C16 C17 1.386(6)
C16 H16 0.9500
C17 H17 0.9500
C18 C19 1.524(6)
C18 C20 1.527(7)
C18 C21 1.544(7)
C20 H20A 0.9800
C20 H20B 0.9800
C20 H20C 0.9800
C19 H19A 0.9800
C19 H19B 0.9800
C19 H19C 0.9800
C21 H21A 0.9800
C21 H21B 0.9800
C21 H21C 0.9800
C22 C25 1.519(6)
C22 C24 1.532(6)
C22 C23 1.537(6)
C24 H24A 0.9800
C24 H24B 0.9800
C24 H24C 0.9800
C23 H23A 0.9800
C23 H23B 0.9800
C23 H23C 0.9800
C25 H25A 0.9800
C25 H25B 0.9800
C25 H25C 0.9800
C1 C2 1.526(6)
C1 C6 1.563(6)
C1 H1 1.0000
C2 C3 1.525(6)
C2 H2 1.0000
C3 C7 1.534(7)
C3 C4 1.534(7)
C3 H3 1.0000
C4 C5 1.570(7)
C4 H4A 0.9900
C4 H4B 0.9900
C5 C6 1.547(6)
C5 H5A 0.9900
C5 H5B 0.9900
C6 C7 1.547(6)
C6 H6 1.0000
C7 H7A 0.9900
C7 H7B 0.9900

loop_
_platon_squeeze_void_nr
_platon_squeeze_void_average_x
_platon_squeeze_void_average_y
_platon_squeeze_void_average_z
_platon_squeeze_void_volume
_platon_squeeze_void_count_electrons
1 0.000 -0.026 0.197 1434.3 227.4
2 0.500 0.000 0.284 1434.3 227.4
